data_1543456
loop_
_publ_author_name
'Karrouchi, Khalid'
'Ramli, Youssef'
'Taoufik, Jamal'
'Radi, Smaail'
'Ansar, Mhammed'
'Mague, Joel T.'

_publ_section_title
;
 <i>N</i>'-[(1<i>E</i>)-4-Bromobenzylidene]-5-phenyl-1<i>H</i>-pyrazole-3-carbohydrazide
;
_journal_coeditor_code HB4044
_journal_issue 5
_journal_name_full IUCrData
_journal_page_first x160830
_journal_paper_doi 10.1107/S2414314616008300
_journal_volume 1
_journal_year 2016
_chemical_formula_iupac 'C17 H13 Br N4 O'
_chemical_formula_moiety 'C17 H13 Br N4 O'
_chemical_formula_sum 'C17 H13 Br N4 O'
_chemical_formula_weight 369.22
_chemical_name_systematic <i>N</i>'-[(1<i>E</i>)-4-Bromobenzylidene]-5-phenyl-1<i>H</i>-pyrazole-3-carbohydrazide
_space_group_crystal_system monoclinic
_space_group_IT_number 14
_space_group_name_Hall '-P 2ybc'
_space_group_name_H-M_alt 'P 1 21/c 1'
_symmetry_space_group_name_Hall '-P 2ybc'
_symmetry_space_group_name_H-M 'P 1 21/c 1'
_atom_sites_solution_hydrogens mixed
_atom_sites_solution_primary direct
_atom_sites_solution_secondary difmap
_audit_creation_method SHELXL-2014/7
_cell_angle_alpha 90
_cell_angle_beta 110.0720(10)
_cell_angle_gamma 90
_cell_formula_units_Z 4
_cell_length_a 15.5151(3)
_cell_length_b 7.17520(10)
_cell_length_c 14.4593(3)
_cell_measurement_reflns_used 9982
_cell_measurement_temperature 150(2)
_cell_measurement_theta_max 72.0829
_cell_measurement_theta_min 3.0325
_cell_volume 1511.90(5)
_computing_cell_refinement
;
<i>SAINT</i> (Bruker, 2016)
;
_computing_data_collection
;
<i>APEX3</i> (Bruker, 2016)
;
_computing_data_reduction
;
<i>SAINT</i>  (Bruker, 2016)
;
_computing_molecular_graphics
;
<i>DIAMOND</i> (Brandenburg & Putz, 2012)
;
_computing_publication_material
;
<i>SHELXTL</i> (Sheldrick, 2008)
;
_computing_structure_refinement
;
<i>SHELXL2014</i> (Sheldrick, 2015b)
;
_computing_structure_solution
;
<i>SHELXT</i> (Sheldrick, 2015a)
;
_diffrn_ambient_temperature 150(2)
_diffrn_detector_area_resol_mean 10.4167
_diffrn_measured_fraction_theta_full 1.000
_diffrn_measured_fraction_theta_max 0.998
_diffrn_measurement_device_type 'Bruker D8 VENTURE PHOTON 100 CMOS'
_diffrn_measurement_method '\w scans'
_diffrn_radiation_monochromator mirror
_diffrn_radiation_type CuK\a
_diffrn_radiation_wavelength 1.54178
_diffrn_reflns_av_R_equivalents 0.0398
_diffrn_reflns_limit_h_max 19
_diffrn_reflns_limit_h_min -19
_diffrn_reflns_limit_k_max 8
_diffrn_reflns_limit_k_min -8
_diffrn_reflns_limit_l_max 16
_diffrn_reflns_limit_l_min -17
_diffrn_reflns_number 19026
_diffrn_reflns_theta_full 72.000
_diffrn_reflns_theta_max 72.077
_diffrn_reflns_theta_min 3.032
_exptl_absorpt_coefficient_mu 3.792
_exptl_absorpt_correction_T_max 0.93
_exptl_absorpt_correction_T_min 0.74
_exptl_absorpt_correction_type multi-scan
_exptl_absorpt_process_details
;
(<i>SADABS</i>; Bruker, 2016)
;
_exptl_crystal_colour colourless
_exptl_crystal_density_diffrn 1.622
_exptl_crystal_density_method 'not measured'
_exptl_crystal_description plate
_exptl_crystal_F_000 744
_exptl_crystal_size_max 0.200
_exptl_crystal_size_mid 0.080
_exptl_crystal_size_min 0.020
_refine_diff_density_max 0.634
_refine_diff_density_min -0.419
_refine_ls_extinction_method none
_refine_ls_goodness_of_fit_ref 1.038
_refine_ls_hydrogen_treatment mixed
_refine_ls_matrix_type full
_refine_ls_number_parameters 216
_refine_ls_number_reflns 2958
_refine_ls_number_restraints 0
_refine_ls_restrained_S_all 1.038
_refine_ls_R_factor_all 0.0333
_refine_ls_R_factor_gt 0.0299
_refine_ls_shift/su_max 0.001
_refine_ls_shift/su_mean 0.000
_refine_ls_structure_factor_coef Fsqd
_refine_ls_weighting_details 'w=1/[\s^2^(Fo^2^)+(0.0406P)^2^+1.1336P] where P=(Fo^2^+2Fc^2^)/3'
_refine_ls_weighting_scheme calc
_refine_ls_wR_factor_gt 0.0737
_refine_ls_wR_factor_ref 0.0756
_reflns_number_gt 2704
_reflns_number_total 2958
_reflns_threshold_expression 'I > 2\s(I)'
_cod_data_source_file hb4044sup1.cif
_cod_data_source_block I
_cod_database_code 1543456
_shelx_space_group_comment
;
The symmetry employed for this shelxl refinement is uniquely defined
by the following loop, which should always be used as a source of
symmetry information in preference to the above space-group names.
They are only intended as comments.
;
_shelx_estimated_absorpt_t_min 0.518
_shelx_estimated_absorpt_t_max 0.928

loop_
_space_group_symop_operation_xyz
'x, y, z'
'-x, y+1/2, -z+1/2'
'-x, -y, -z'
'x, -y-1/2, z-1/2'

loop_
_atom_site_type_symbol
_atom_site_label
_atom_site_fract_x
_atom_site_fract_y
_atom_site_fract_z
_atom_site_U_iso_or_equiv
_atom_site_adp_type
_atom_site_calc_flag
_atom_site_occupancy
Br Br1 0.08242(2) 1.44181(3) 0.40787(2) 0.03152(10) Uani d 1
O O1 0.55572(10) 0.7240(2) 0.39651(12) 0.0274(3) Uani d 1
N N1 0.56205(12) 0.1066(2) 0.36792(13) 0.0209(3) Uani d 1
H H1A 0.548(2) -0.014(4) 0.372(2) 0.037(7) Uiso d 1
N N2 0.50212(11) 0.2396(2) 0.37161(12) 0.0207(3) Uani d 1
N N3 0.41822(12) 0.5828(2) 0.37237(13) 0.0208(3) Uani d 1
H H3A 0.3856(19) 0.477(4) 0.3598(19) 0.029(7) Uiso d 1
N N4 0.37729(12) 0.7495(2) 0.37822(12) 0.0216(3) Uani d 1
C C1 0.72343(14) 0.0664(3) 0.36873(14) 0.0201(4) Uani d 1
C C2 0.81039(14) 0.1483(3) 0.40431(15) 0.0248(4) Uani d 1
H H2 0.8169 0.2714 0.4300 0.030 Uiso calc 1
C C3 0.88713(15) 0.0518(3) 0.40256(17) 0.0300(5) Uani d 1
H H3 0.9459 0.1090 0.4271 0.036 Uiso calc 1
C C4 0.87849(15) -0.1286(3) 0.36503(16) 0.0289(5) Uani d 1
H H4 0.9311 -0.1948 0.3637 0.035 Uiso calc 1
C C5 0.79246(15) -0.2107(3) 0.32966(15) 0.0254(4) Uani d 1
H H5 0.7863 -0.3337 0.3039 0.030 Uiso calc 1
C C6 0.71507(14) -0.1153(3) 0.33133(15) 0.0219(4) Uani d 1
H H6 0.6565 -0.1733 0.3071 0.026 Uiso calc 1
C C7 0.64455(13) 0.1770(3) 0.37096(14) 0.0196(4) Uani d 1
C C8 0.63687(14) 0.3686(3) 0.37568(15) 0.0208(4) Uani d 1
H H8 0.6821 0.4596 0.3781 0.025 Uiso calc 1
C C9 0.54810(14) 0.3990(3) 0.37609(15) 0.0194(4) Uani d 1
C C10 0.50863(14) 0.5828(3) 0.38258(14) 0.0198(4) Uani d 1
C C11 0.28977(14) 0.7463(3) 0.35493(15) 0.0218(4) Uani d 1
H H11 0.2566 0.6344 0.3322 0.026 Uiso calc 1
C C12 0.24174(14) 0.9165(3) 0.36375(14) 0.0207(4) Uani d 1
C C13 0.14574(14) 0.9207(3) 0.32523(15) 0.0226(4) Uani d 1
H H13 0.1129 0.8155 0.2910 0.027 Uiso calc 1
C C14 0.09828(14) 1.0785(3) 0.33688(15) 0.0234(4) Uani d 1
H H14 0.0332 1.0824 0.3103 0.028 Uiso calc 1
C C15 0.14737(14) 1.2290(3) 0.38761(15) 0.0223(4) Uani d 1
C C16 0.24238(14) 1.2301(3) 0.42531(15) 0.0234(4) Uani d 1
H H16 0.2746 1.3359 0.4596 0.028 Uiso calc 1
C C17 0.28952(14) 1.0742(3) 0.41216(15) 0.0223(4) Uani d 1
H H17 0.3547 1.0742 0.4361 0.027 Uiso calc 1

loop_
_atom_site_aniso_label
_atom_site_aniso_U_11
_atom_site_aniso_U_22
_atom_site_aniso_U_33
_atom_site_aniso_U_12
_atom_site_aniso_U_13
_atom_site_aniso_U_23
Br1 0.03319(15) 0.02154(14) 0.03802(15) 0.00873(9) 0.00988(10) -0.00237(9)
O1 0.0251(7) 0.0134(7) 0.0448(9) -0.0016(6) 0.0134(7) -0.0016(6)
N1 0.0225(8) 0.0126(8) 0.0281(9) 0.0014(6) 0.0093(7) 0.0000(7)
N2 0.0210(8) 0.0128(8) 0.0276(9) 0.0022(6) 0.0074(7) -0.0008(6)
N3 0.0209(8) 0.0136(8) 0.0283(9) 0.0006(6) 0.0092(7) -0.0029(7)
N4 0.0251(9) 0.0160(8) 0.0238(8) 0.0044(6) 0.0084(7) -0.0005(6)
C1 0.0222(10) 0.0191(10) 0.0199(9) 0.0035(7) 0.0084(8) 0.0012(7)
C2 0.0264(10) 0.0211(10) 0.0264(11) -0.0006(8) 0.0082(8) -0.0053(8)
C3 0.0214(10) 0.0364(13) 0.0319(11) 0.0007(9) 0.0088(9) -0.0039(9)
C4 0.0273(11) 0.0324(12) 0.0294(11) 0.0088(9) 0.0127(9) 0.0007(9)
C5 0.0320(11) 0.0218(10) 0.0247(10) 0.0056(8) 0.0128(9) 0.0006(8)
C6 0.0267(10) 0.0183(9) 0.0217(10) 0.0008(8) 0.0097(8) 0.0009(8)
C7 0.0216(9) 0.0166(9) 0.0208(9) 0.0018(7) 0.0077(7) 0.0002(7)
C8 0.0230(10) 0.0136(9) 0.0271(10) 0.0000(7) 0.0103(8) 0.0011(7)
C9 0.0227(9) 0.0127(9) 0.0227(9) 0.0007(7) 0.0076(8) 0.0000(7)
C10 0.0214(9) 0.0163(9) 0.0221(9) 0.0012(7) 0.0079(8) 0.0009(7)
C11 0.0235(10) 0.0188(10) 0.0234(10) -0.0002(8) 0.0085(8) -0.0009(8)
C12 0.0231(10) 0.0200(10) 0.0206(9) 0.0032(7) 0.0096(8) 0.0024(7)
C13 0.0216(10) 0.0202(10) 0.0264(10) -0.0028(7) 0.0086(8) -0.0024(8)
C14 0.0202(9) 0.0248(10) 0.0258(10) 0.0020(8) 0.0086(8) 0.0014(8)
C15 0.0265(10) 0.0189(10) 0.0224(10) 0.0033(8) 0.0094(8) 0.0024(8)
C16 0.0258(10) 0.0197(10) 0.0228(10) -0.0012(8) 0.0059(8) 0.0005(8)
C17 0.0209(9) 0.0235(10) 0.0213(9) 0.0012(8) 0.0055(8) 0.0010(8)

loop_
_atom_type_symbol
_atom_type_description
_atom_type_scat_dispersion_real
_atom_type_scat_dispersion_imag
_atom_type_scat_source
C C 0.0181 0.0091 'International Tables Vol C Tables 4.2.6.8 and 6.1.1.4'
H H 0.0000 0.0000 'International Tables Vol C Tables 4.2.6.8 and 6.1.1.4'
N N 0.0311 0.0180 'International Tables Vol C Tables 4.2.6.8 and 6.1.1.4'
O O 0.0492 0.0322 'International Tables Vol C Tables 4.2.6.8 and 6.1.1.4'
Br Br -0.6763 1.2805 'International Tables Vol C Tables 4.2.6.8 and 6.1.1.4'

loop_
_geom_angle_atom_site_label_1
_geom_angle_atom_site_label_2
_geom_angle_atom_site_label_3
_geom_angle
N2 N1 C7 112.98(16)
N2 N1 H1A 119.1(19)
C7 N1 H1A 127.4(19)
C9 N2 N1 104.11(15)
C10 N3 N4 118.45(16)
C10 N3 H3A 120.8(17)
N4 N3 H3A 120.7(17)
C11 N4 N3 116.10(17)
C2 C1 C6 118.90(18)
C2 C1 C7 118.12(18)
C6 C1 C7 122.97(19)
C3 C2 C1 120.7(2)
C3 C2 H2 119.6
C1 C2 H2 119.7
C2 C3 C4 120.2(2)
C2 C3 H3 119.9
C4 C3 H3 119.9
C5 C4 C3 119.4(2)
C5 C4 H4 120.3
C3 C4 H4 120.3
C4 C5 C6 120.8(2)
C4 C5 H5 119.6
C6 C5 H5 119.6
C5 C6 C1 119.9(2)
C5 C6 H6 120.0
C1 C6 H6 120.0
N1 C7 C8 105.89(17)
N1 C7 C1 125.45(18)
C8 C7 C1 128.65(19)
C7 C8 C9 104.91(17)
C7 C8 H8 127.5
C9 C8 H8 127.5
N2 C9 C8 112.11(17)
N2 C9 C10 122.89(18)
C8 C9 C10 125.00(18)
O1 C10 N3 123.57(18)
O1 C10 C9 120.95(18)
N3 C10 C9 115.48(17)
N4 C11 C12 119.27(19)
N4 C11 H11 120.4
C12 C11 H11 120.4
C13 C12 C17 119.30(18)
C13 C12 C11 119.27(18)
C17 C12 C11 121.41(18)
C14 C13 C12 120.29(19)
C14 C13 H13 119.9
C12 C13 H13 119.9
C15 C14 C13 118.87(19)
C15 C14 H14 120.6
C13 C14 H14 120.6
C14 C15 C16 122.17(19)
C14 C15 Br1 118.98(15)
C16 C15 Br1 118.84(16)
C17 C16 C15 118.86(19)
C17 C16 H16 120.6
C15 C16 H16 120.6
C16 C17 C12 120.46(19)
C16 C17 H17 119.8
C12 C17 H17 119.8

loop_
_geom_bond_atom_site_label_1
_geom_bond_atom_site_label_2
_geom_bond_distance
Br1 C15 1.907(2)
O1 C10 1.225(2)
N1 N2 1.346(2)
N1 C7 1.362(3)
N1 H1A 0.90(3)
N2 C9 1.338(3)
N3 C10 1.359(3)
N3 N4 1.370(2)
N3 H3A 0.90(3)
N4 C11 1.282(3)
C1 C2 1.398(3)
C1 C6 1.400(3)
C1 C7 1.468(3)
C2 C3 1.385(3)
C2 H2 0.9500
C3 C4 1.392(3)
C3 H3 0.9500
C4 C5 1.386(3)
C4 H4 0.9500
C5 C6 1.389(3)
C5 H5 0.9500
C6 H6 0.9500
C7 C8 1.384(3)
C8 C9 1.397(3)
C8 H8 0.9500
C9 C10 1.470(3)
C11 C12 1.459(3)
C11 H11 0.9500
C12 C13 1.400(3)
C12 C17 1.401(3)
C13 C14 1.392(3)
C13 H13 0.9500
C14 C15 1.379(3)
C14 H14 0.9500
C15 C16 1.385(3)
C16 C17 1.385(3)
C16 H16 0.9500
C17 H17 0.9500

loop_
_geom_hbond_atom_site_label_D
_geom_hbond_atom_site_label_H
_geom_hbond_atom_site_label_A
_geom_hbond_site_symmetry_A
_geom_hbond_distance_DH
_geom_hbond_distance_HA
_geom_hbond_distance_DA
_geom_hbond_angle_DHA
N3 H3A N2 . 0.90(3) 2.45(3) 2.787(2) 103(2)
N1 H1A O1 1_545 0.90(3) 1.91(3) 2.783(2) 163(3)
C6 H6 O1 1_545 0.95 2.46 3.151(3) 130

loop_
_geom_torsion_atom_site_label_1
_geom_torsion_atom_site_label_2
_geom_torsion_atom_site_label_3
_geom_torsion_atom_site_label_4
_geom_torsion
C7 N1 N2 C9 0.6(2)
C10 N3 N4 C11 170.82(18)
C6 C1 C2 C3 0.1(3)
C7 C1 C2 C3 -178.9(2)
C1 C2 C3 C4 0.1(3)
C2 C3 C4 C5 -0.1(3)
C3 C4 C5 C6 -0.1(3)
C4 C5 C6 C1 0.3(3)
C2 C1 C6 C5 -0.3(3)
C7 C1 C6 C5 178.70(18)
N2 N1 C7 C8 -0.8(2)
N2 N1 C7 C1 179.63(18)
C2 C1 C7 N1 -159.20(19)
C6 C1 C7 N1 21.8(3)
C2 C1 C7 C8 21.3(3)
C6 C1 C7 C8 -157.7(2)
N1 C7 C8 C9 0.6(2)
C1 C7 C8 C9 -179.86(19)
N1 N2 C9 C8 -0.2(2)
N1 N2 C9 C10 -179.13(18)
C7 C8 C9 N2 -0.2(2)
C7 C8 C9 C10 178.65(19)
N4 N3 C10 O1 -0.2(3)
N4 N3 C10 C9 179.64(17)
N2 C9 C10 O1 172.58(19)
C8 C9 C10 O1 -6.2(3)
N2 C9 C10 N3 -7.3(3)
C8 C9 C10 N3 173.97(19)
N3 N4 C11 C12 177.16(17)
N4 C11 C12 C13 170.84(19)
N4 C11 C12 C17 -10.8(3)
C17 C12 C13 C14 -1.4(3)
C11 C12 C13 C14 176.94(18)
C12 C13 C14 C15 -0.6(3)
C13 C14 C15 C16 1.6(3)
C13 C14 C15 Br1 -177.73(15)
C14 C15 C16 C17 -0.5(3)
Br1 C15 C16 C17 178.84(15)
C15 C16 C17 C12 -1.6(3)
C13 C12 C17 C16 2.6(3)
C11 C12 C17 C16 -175.78(18)

_cod_database_fobs_code 1543456
